data_4128953
loop_
_publ_author_name
'Yang, Ming'
'Yin, Fangjie'
'Fujino, Haruka'
'Snyder, Scott A.'

_publ_section_title
;
 The Total Synthesis of Chalcitrin.
;
_journal_issue 11
_journal_name_full 'Journal of the American Chemical Society'
_journal_page_first 4515
_journal_page_last 4520
_journal_paper_doi 10.1021/jacs.8b12612
_journal_volume 141
_journal_year 2019
_chemical_formula_moiety 'C12 H8 Br I O4'
_chemical_formula_sum 'C12 H8 Br I O4'
_chemical_formula_weight 422.99
_space_group_crystal_system monoclinic
_space_group_IT_number 14
_space_group_name_Hall '-P 2ybc'
_space_group_name_H-M_alt 'P 1 21/c 1'
_atom_sites_solution_hydrogens geom
_atom_sites_solution_primary dual
_atom_sites_solution_secondary difmap
_audit_creation_date 2018-03-14
_audit_creation_method
;
Olex2 1.2
(compiled 2017.08.10 svn.r3458 for OlexSys, GUI svn.r5381)
;
_cell_angle_alpha 90
_cell_angle_beta 91.6440(10)
_cell_angle_gamma 90
_cell_formula_units_Z 4
_cell_length_a 12.0937(4)
_cell_length_b 11.9771(4)
_cell_length_c 8.4124(3)
_cell_measurement_reflns_used 9918
_cell_measurement_temperature 100(2)
_cell_measurement_theta_max 31.388
_cell_measurement_theta_min 2.394
_cell_volume 1218.01(7)
_computing_cell_refinement 'SAINT V.8.35A (Bruker AXS Inc., 2013)'
_computing_data_collection 'APEX3 v.2015.9-0 (Bruker AXS Inc., 2015)'
_computing_data_reduction 'SAINT V.8.35A (Bruker AXS Inc., 2013)'
_computing_molecular_graphics
;
OLEX2: a complete structure solution, refinement and analysis program 
Dolomanov et al., 2009

Mercury: visualization and analysis of crystal structures
Macrae, et al., 2006

O. V. Dolomanov, L. J. Bourhis, R. J. Gildea, J. A. K. Howard and H. Puschmann.
J. Appl. Cryst. (2009). 42, 339-341;

C. F. Macrae, P. R. Edgington, P. McCabe, E. Pidcock, G. P. Shields, R. Taylor,
M. Towler and J. van de Streek, J. Appl. Cryst. (2006). 39, 453-457.
;
_computing_publication_material
;
 APEX3 v.2015.5-2 (Bruker AXS Inc., 2015)
 OLEX2 (Dolomanov et al., 2009)
;
_computing_structure_refinement 'XL-2018/3 (Sheldrick, 2015b)'
_computing_structure_solution 'XT 2018/2 (Sheldrick, 2015a)'
_diffrn_ambient_temperature 100(2)
_diffrn_detector 'Bruker PHOTON 100'
_diffrn_detector_area_resol_mean 10.4167
_diffrn_detector_type CMOS
_diffrn_measured_fraction_theta_full 0.999
_diffrn_measured_fraction_theta_max 0.919
_diffrn_measurement_device_type D8Venture
_diffrn_measurement_method 'omega and phi scans'
_diffrn_radiation_monochromator mirrors
_diffrn_radiation_type MoK\a
_diffrn_radiation_wavelength 0.71073
_diffrn_reflns_av_R_equivalents 0.0319
_diffrn_reflns_av_unetI/netI 0.0191
_diffrn_reflns_Laue_measured_fraction_full 0.999
_diffrn_reflns_Laue_measured_fraction_max 0.919
_diffrn_reflns_limit_h_max 17
_diffrn_reflns_limit_h_min -17
_diffrn_reflns_limit_k_max 17
_diffrn_reflns_limit_k_min -16
_diffrn_reflns_limit_l_max 9
_diffrn_reflns_limit_l_min -12
_diffrn_reflns_number 35693
_diffrn_reflns_point_group_measured_fraction_full 0.999
_diffrn_reflns_point_group_measured_fraction_max 0.919
_diffrn_reflns_theta_full 25.242
_diffrn_reflns_theta_max 31.722
_diffrn_reflns_theta_min 2.394
_diffrn_source 'micro-focus X-ray tube'
_diffrn_source_type 'INCOATEC ImuS'
_exptl_absorpt_coefficient_mu 5.912
_exptl_absorpt_correction_T_max 0.7463
_exptl_absorpt_correction_T_min 0.6092
_exptl_absorpt_correction_type multi-scan
_exptl_absorpt_process_details
;
SADABS-2014/4 (Bruker,2014/4) was used for absorption correction. 
wR2(int) was 0.0666 before and 0.0438 after correction. 
The Ratio of minimum to maximum transmission is 0.8163. 
;
_exptl_crystal_colour colourless
_exptl_crystal_colour_primary colourless
_exptl_crystal_density_diffrn 2.307
_exptl_crystal_description block
_exptl_crystal_F_000 800
_exptl_crystal_size_max 0.32
_exptl_crystal_size_mid 0.26
_exptl_crystal_size_min 0.22
_refine_diff_density_max 0.603
_refine_diff_density_min -1.051
_refine_diff_density_rms 0.126
_refine_ls_extinction_method none
_refine_ls_goodness_of_fit_ref 1.091
_refine_ls_hydrogen_treatment constr
_refine_ls_matrix_type full
_refine_ls_number_parameters 163
_refine_ls_number_reflns 3806
_refine_ls_number_restraints 0
_refine_ls_restrained_S_all 1.091
_refine_ls_R_factor_all 0.0262
_refine_ls_R_factor_gt 0.0208
_refine_ls_shift/su_max 0.002
_refine_ls_shift/su_mean 0.000
_refine_ls_structure_factor_coef Fsqd
_refine_ls_weighting_details 'w=1/[\s^2^(Fo^2^)+(0.0191P)^2^+2.2174P] where P=(Fo^2^+2Fc^2^)/3'
_refine_ls_weighting_scheme calc
_refine_ls_wR_factor_gt 0.0466
_refine_ls_wR_factor_ref 0.0480
_reflns_Friedel_coverage 0.000
_reflns_number_gt 3472
_reflns_number_total 3806
_reflns_threshold_expression 'I > 2\s(I)'
_cod_data_source_file ja8b12612_si_003.cif
_cod_data_source_block 0570_ming
_cod_database_code 4128953
_shelx_shelxl_version_number 2018/3
_shelx_space_group_comment
;
The symmetry employed for this shelxl refinement is uniquely defined
by the following loop, which should always be used as a source of
symmetry information in preference to the above space-group names.
They are only intended as comments.
;
_shelx_estimated_absorpt_t_max 0.356
_shelx_estimated_absorpt_t_min 0.253
_olex2_refinement_description
;
1. Fixed Uiso
 At 1.2 times of:
  All C(H) groups, All C(H,H) groups
2.a Ternary CH refined with riding coordinates:
 C2(H2), C3(H3), C9(H9)
2.b Secondary CH2 refined with riding coordinates:
 C10(H10A,H10B)
2.c Aromatic/amide H refined with riding coordinates:
 C6(H6), C7(H7), C12(H12)
;
_olex2_submission_special_instructions 'No special instructions were received'

loop_
_space_group_symop_operation_xyz
'x, y, z'
'-x, y+1/2, -z+1/2'
'-x, -y, -z'
'x, -y-1/2, z-1/2'

loop_
_atom_site_label
_atom_site_type_symbol
_atom_site_fract_x
_atom_site_fract_y
_atom_site_fract_z
_atom_site_U_iso_or_equiv
_atom_site_adp_type
_atom_site_occupancy
_atom_site_site_symmetry_order
_atom_site_calc_flag
_atom_site_refinement_flags_posn
I1 I 0.94908(2) 0.22727(2) 0.60193(2) 0.00988(4) Uani 1 1 d .
Br1 Br 0.50715(2) 0.33268(2) 0.97518(3) 0.01363(5) Uani 1 1 d .
O1 O 0.62108(13) 0.49003(14) 0.34984(18) 0.0164(3) Uani 1 1 d .
O2 O 0.86315(12) 0.56844(13) 0.96542(18) 0.0123(3) Uani 1 1 d .
O3 O 0.80939(12) 0.65341(12) 0.66301(18) 0.0104(3) Uani 1 1 d .
O4 O 0.69451(14) 0.73402(13) 0.8364(2) 0.0155(3) Uani 1 1 d .
C1 C 0.62190(16) 0.41060(16) 0.8804(2) 0.0085(3) Uani 1 1 d .
C2 C 0.63193(16) 0.39767(16) 0.7029(2) 0.0084(3) Uani 1 1 d .
H2 H 0.560181 0.371397 0.654128 0.010 Uiso 1 1 calc R
C3 C 0.66379(16) 0.51199(16) 0.6326(2) 0.0081(3) Uani 1 1 d .
H3 H 0.606570 0.570591 0.650457 0.010 Uiso 1 1 calc R
C4 C 0.77607(16) 0.54213(16) 0.7079(2) 0.0079(3) Uani 1 1 d .
C5 C 0.78459(16) 0.52898(16) 0.8905(2) 0.0084(3) Uani 1 1 d .
C6 C 0.69510(16) 0.46979(17) 0.9683(2) 0.0091(4) Uani 1 1 d .
H6 H 0.688952 0.473324 1.080539 0.011 Uiso 1 1 calc R
C7 C 0.72199(16) 0.31160(17) 0.6771(2) 0.0092(4) Uani 1 1 d .
H7 H 0.705261 0.234317 0.684697 0.011 Uiso 1 1 calc R
C8 C 0.82438(16) 0.34377(17) 0.6437(2) 0.0089(4) Uani 1 1 d .
C9 C 0.85288(16) 0.46488(17) 0.6137(2) 0.0094(4) Uani 1 1 d .
H9 H 0.933057 0.481498 0.634268 0.011 Uiso 1 1 calc R
C10 C 0.81462(17) 0.49021(18) 0.4405(2) 0.0115(4) Uani 1 1 d .
H10A H 0.845893 0.561471 0.402564 0.014 Uiso 1 1 calc R
H10B H 0.835242 0.429283 0.367495 0.014 Uiso 1 1 calc R
C11 C 0.68944(17) 0.49777(17) 0.4562(2) 0.0104(4) Uani 1 1 d .
C12 C 0.75993(18) 0.74025(17) 0.7326(3) 0.0122(4) Uani 1 1 d .
H12 H 0.778437 0.812843 0.696483 0.015 Uiso 1 1 calc R

loop_
_atom_site_aniso_label
_atom_site_aniso_U_11
_atom_site_aniso_U_22
_atom_site_aniso_U_33
_atom_site_aniso_U_23
_atom_site_aniso_U_13
_atom_site_aniso_U_12
I1 0.00845(6) 0.01103(7) 0.01021(6) -0.00028(5) 0.00143(4) 0.00391(4)
Br1 0.00977(9) 0.01347(10) 0.01770(10) 0.00395(8) 0.00152(7) -0.00091(7)
O1 0.0165(8) 0.0230(8) 0.0095(7) -0.0005(6) -0.0031(6) 0.0014(6)
O2 0.0112(7) 0.0131(7) 0.0125(7) 0.0005(6) -0.0031(6) -0.0030(5)
O3 0.0114(7) 0.0079(6) 0.0119(7) 0.0012(5) 0.0013(5) -0.0018(5)
O4 0.0160(8) 0.0120(7) 0.0188(8) -0.0015(6) 0.0034(6) 0.0010(6)
C1 0.0061(8) 0.0075(8) 0.0121(9) 0.0022(7) 0.0035(7) 0.0002(6)
C2 0.0071(8) 0.0079(8) 0.0102(8) -0.0010(7) -0.0006(7) 0.0004(6)
C3 0.0075(8) 0.0091(8) 0.0077(8) -0.0003(7) -0.0004(7) 0.0007(7)
C4 0.0080(8) 0.0067(8) 0.0090(8) 0.0006(7) 0.0010(7) -0.0004(6)
C5 0.0089(8) 0.0064(8) 0.0097(8) -0.0005(7) 0.0004(7) 0.0009(7)
C6 0.0104(9) 0.0090(8) 0.0080(8) 0.0001(7) 0.0016(7) 0.0001(7)
C7 0.0094(8) 0.0088(8) 0.0093(8) -0.0019(7) -0.0004(7) 0.0018(7)
C8 0.0083(8) 0.0100(9) 0.0083(8) -0.0016(7) -0.0006(7) 0.0028(7)
C9 0.0074(8) 0.0102(9) 0.0107(9) -0.0011(7) 0.0024(7) 0.0002(7)
C10 0.0120(9) 0.0149(9) 0.0078(8) 0.0000(7) 0.0021(7) 0.0018(7)
C11 0.0134(9) 0.0081(9) 0.0098(9) 0.0002(7) 0.0007(7) 0.0016(7)
C12 0.0154(10) 0.0078(9) 0.0133(9) 0.0007(7) -0.0031(8) -0.0010(7)

loop_
_atom_type_symbol
_atom_type_description
_atom_type_scat_dispersion_real
_atom_type_scat_dispersion_imag
_atom_type_scat_source
C C 0.0033 0.0016 'International Tables Vol C Tables 4.2.6.8 and 6.1.1.4'
H H 0.0000 0.0000 'International Tables Vol C Tables 4.2.6.8 and 6.1.1.4'
Br Br -0.2901 2.4595 'International Tables Vol C Tables 4.2.6.8 and 6.1.1.4'
I I -0.4742 1.8119 'International Tables Vol C Tables 4.2.6.8 and 6.1.1.4'
O O 0.0106 0.0060 'International Tables Vol C Tables 4.2.6.8 and 6.1.1.4'

loop_
_geom_angle_atom_site_label_1
_geom_angle_atom_site_label_2
_geom_angle_atom_site_label_3
_geom_angle
C12 O3 C4 117.99(16)
C2 C1 Br1 116.90(14)
C6 C1 Br1 121.00(15)
C6 C1 C2 121.99(18)
C1 C2 H2 110.2
C1 C2 C3 108.41(16)
C1 C2 C7 106.82(16)
C3 C2 H2 110.2
C7 C2 H2 110.2
C7 C2 C3 111.03(16)
C2 C3 H3 112.5
C4 C3 C2 106.24(16)
C4 C3 H3 112.5
C4 C3 C11 103.03(16)
C11 C3 C2 109.36(16)
C11 C3 H3 112.5
O3 C4 C3 111.19(16)
O3 C4 C5 110.02(15)
O3 C4 C9 104.01(15)
C3 C4 C5 114.95(16)
C3 C4 C9 100.76(15)
C5 C4 C9 115.13(16)
O2 C5 C4 120.20(18)
O2 C5 C6 122.06(18)
C6 C5 C4 117.72(17)
C1 C6 C5 119.61(18)
C1 C6 H6 120.2
C5 C6 H6 120.2
C2 C7 H7 119.8
C8 C7 C2 120.49(18)
C8 C7 H7 119.8
C7 C8 I1 121.38(15)
C7 C8 C9 121.93(18)
C9 C8 I1 116.26(13)
C4 C9 H9 112.7
C4 C9 C10 101.39(16)
C8 C9 C4 110.19(16)
C8 C9 H9 112.7
C8 C9 C10 106.36(16)
C10 C9 H9 112.7
C9 C10 H10A 111.5
C9 C10 H10B 111.5
H10A C10 H10B 109.3
C11 C10 C9 101.56(16)
C11 C10 H10A 111.5
C11 C10 H10B 111.5
O1 C11 C3 125.01(19)
O1 C11 C10 126.32(19)
C10 C11 C3 108.62(16)
O3 C12 H12 117.2
O4 C12 O3 125.58(19)
O4 C12 H12 117.2

loop_
_geom_bond_atom_site_label_1
_geom_bond_atom_site_label_2
_geom_bond_distance
I1 C8 2.0917(19)
Br1 C1 1.8699(19)
O1 C11 1.204(3)
O2 C5 1.220(2)
O3 C4 1.446(2)
O3 C12 1.343(3)
O4 C12 1.197(3)
C1 C2 1.509(3)
C1 C6 1.340(3)
C2 H2 1.0000
C2 C3 1.545(3)
C2 C7 1.520(3)
C3 H3 1.0000
C3 C4 1.525(3)
C3 C11 1.534(3)
C4 C5 1.545(3)
C4 C9 1.545(3)
C5 C6 1.464(3)
C6 H6 0.9500
C7 H7 0.9500
C7 C8 1.334(3)
C8 C9 1.514(3)
C9 H9 1.0000
C9 C10 1.547(3)
C10 H10A 0.9900
C10 H10B 0.9900
C10 C11 1.526(3)
C12 H12 0.9500
